data_4003565
loop_
_publ_author_name
'Liu, Kun'
'Lei, Yilong'
'Fu, Hongbing'

_publ_section_title
;
 A General Synthetic Strategy to a Library of Luminescent All-Organic
 Core--Shell Microstructures
;
_journal_name_full 'Chemistry of Materials'
_journal_paper_doi 10.1021/acs.chemmater.0c01184
_journal_year 2020
_chemical_formula_sum 'C20 H14 N2 O2'
_chemical_formula_weight 314.33
_space_group_crystal_system monoclinic
_space_group_IT_number 12
_space_group_name_Hall '-C 2y'
_space_group_name_H-M_alt 'C 1 2/m 1'
_atom_sites_solution_hydrogens geom
_audit_creation_method SHELXL-2018/3
_cell_angle_alpha 90
_cell_angle_beta 92.14(3)
_cell_angle_gamma 90
_cell_formula_units_Z 4
_cell_length_a 13.534(4)
_cell_length_b 15.352(4)
_cell_length_c 7.4821(15)
_cell_measurement_reflns_used 1203
_cell_measurement_temperature 113(2)
_cell_measurement_theta_max 27.8306
_cell_measurement_theta_min 2.0064
_cell_volume 1553.5(7)
_computing_cell_refinement crystalclear
_computing_data_collection crystalclear
_computing_data_reduction crystalclear
_computing_molecular_graphics 'Bruker SHELXTL'
_computing_publication_material 'Bruker SHELXTL'
_computing_structure_refinement 'SHELXL-97 (Sheldrick, 1997)'
_computing_structure_solution 'SHELXS-97 (Sheldrick, 1990)'
_diffrn_ambient_temperature 113(2)
_diffrn_measured_fraction_theta_full 0.985
_diffrn_measured_fraction_theta_max 0.985
_diffrn_measurement_device_type 'rigaku saturn'
_diffrn_measurement_method '\w scans'
_diffrn_radiation_type MoK\a
_diffrn_radiation_wavelength 0.71073
_diffrn_reflns_av_R_equivalents 0.0913
_diffrn_reflns_av_unetI/netI 0.0594
_diffrn_reflns_Laue_measured_fraction_full 0.985
_diffrn_reflns_Laue_measured_fraction_max 0.985
_diffrn_reflns_limit_h_max 16
_diffrn_reflns_limit_h_min -15
_diffrn_reflns_limit_k_max 13
_diffrn_reflns_limit_k_min -18
_diffrn_reflns_limit_l_max 8
_diffrn_reflns_limit_l_min -8
_diffrn_reflns_number 6585
_diffrn_reflns_point_group_measured_fraction_full 0.985
_diffrn_reflns_point_group_measured_fraction_max 0.985
_diffrn_reflns_theta_full 25.019
_diffrn_reflns_theta_max 25.019
_diffrn_reflns_theta_min 2.007
_diffrn_standards_decay_% 0
_diffrn_standards_interval_count 0
_diffrn_standards_interval_time 0
_diffrn_standards_number 0
_exptl_absorpt_coefficient_mu 0.088
_exptl_absorpt_correction_T_max 1
_exptl_absorpt_correction_T_min 0.5192
_exptl_absorpt_correction_type multi-scan
_exptl_absorpt_process_details crystalclear
_exptl_crystal_density_diffrn 1.344
_exptl_crystal_F_000 656
_exptl_crystal_size_max 0.200
_exptl_crystal_size_mid 0.180
_exptl_crystal_size_min 0.120
_refine_diff_density_max 0.450
_refine_diff_density_min -0.228
_refine_diff_density_rms 0.066
_refine_ls_extinction_coef 0.011(4)
_refine_ls_extinction_expression Fc^*^=kFc[1+0.001xFc^2^\l^3^/sin(2\q)]^-1/4^
_refine_ls_extinction_method 'SHELXL-2018/3 (Sheldrick 2018)'
_refine_ls_goodness_of_fit_ref 1.057
_refine_ls_hydrogen_treatment constr
_refine_ls_matrix_type full
_refine_ls_number_parameters 122
_refine_ls_number_reflns 1406
_refine_ls_number_restraints 0
_refine_ls_restrained_S_all 1.057
_refine_ls_R_factor_all 0.1363
_refine_ls_R_factor_gt 0.0856
_refine_ls_shift/su_max 0.000
_refine_ls_shift/su_mean 0.000
_refine_ls_structure_factor_coef Fsqd
_refine_ls_weighting_details 'w=1/[\s^2^(Fo^2^)+(0.1321P)^2^] where P=(Fo^2^+2Fc^2^)/3'
_refine_ls_weighting_scheme calc
_refine_ls_wR_factor_gt 0.2115
_refine_ls_wR_factor_ref 0.2443
_reflns_Friedel_coverage 0.000
_reflns_number_gt 815
_reflns_number_total 1406
_reflns_threshold_expression 'I > 2\s(I)'
_cod_data_source_file cm0c01184_si_015.cif
_cod_data_source_block R20190420G2
_cod_depositor_comments
;
The following automatic conversions were performed:

data item '_exptl_absorpt_correction_type' value 'MULTI-SCAN' was
changed to 'multi-scan' in accordance with the
/home/data/users/saulius/crontab/automatic-downloads/rss-feeds/ACS/lib/dictionaries/cif_core.dic
dictionary named 'cif_core.dic' version 2.4.2 last updated on
2011-04-26.

Automatic conversion script
Id: cif_fix_values 7556 2019-12-06 15:28:31Z antanas 
;
_cod_original_sg_symbol_H-M 'C 2/m'
_cod_database_code 4003565
_shelx_shelxl_version_number 2018/3
_shelx_space_group_comment
;
The symmetry employed for this shelxl refinement is uniquely defined
by the following loop, which should always be used as a source of
symmetry information in preference to the above space-group names.
They are only intended as comments.
;
_shelx_estimated_absorpt_t_min 0.983
_shelx_estimated_absorpt_t_max 0.989

loop_
_space_group_symop_operation_xyz
'x, y, z'
'-x, y, -z'
'x+1/2, y+1/2, z'
'-x+1/2, y+1/2, -z'
'-x, -y, -z'
'x, -y, z'
'-x+1/2, -y+1/2, -z'
'x+1/2, -y+1/2, z'

loop_
_atom_site_label
_atom_site_type_symbol
_atom_site_fract_x
_atom_site_fract_y
_atom_site_fract_z
_atom_site_U_iso_or_equiv
_atom_site_adp_type
_atom_site_occupancy
_atom_site_site_symmetry_order
_atom_site_calc_flag
_atom_site_refinement_flags_posn
_atom_site_refinement_flags_adp
_atom_site_refinement_flags_occupancy
_atom_site_disorder_assembly
_atom_site_disorder_group
O1 O -0.0089(3) 0.000000 0.2548(6) 0.0838(13) Uani 1 2 d S T P . .
O2 O 0.1935(3) 0.000000 0.1963(7) 0.0967(16) Uani 1 2 d S T P . .
N1 N 0.3717(2) 0.2253(2) 0.1135(4) 0.0647(10) Uani 1 1 d . . . . .
C1 C 0.0974(3) 0.3410(3) 0.4286(5) 0.0665(12) Uani 1 1 d . . . . .
C2 C 0.0488(2) 0.4193(2) 0.4632(4) 0.0493(10) Uani 1 1 d . . . . .
C3 C 0.0961(3) 0.500000 0.4282(6) 0.0489(13) Uani 1 2 d S T P . .
C4 C 0.1900(3) 0.500000 0.3531(6) 0.0613(15) Uani 1 2 d S T P . .
C5 C 0.2362(3) 0.4196(4) 0.3177(5) 0.0821(15) Uani 1 1 d . . . . .
H5 H 0.299954 0.419346 0.268918 0.099 Uiso 1 1 calc R U . . .
C6 C 0.1913(4) 0.3433(4) 0.3520(6) 0.0868(16) Uani 1 1 d . . . . .
H6 H 0.223311 0.290168 0.324245 0.104 Uiso 1 1 calc R U . . .
C7 C 0.0477(6) 0.2737(4) 0.4669(11) 0.076(3) Uani 0.5 1 d . . P . .
H7 H 0.077851 0.218678 0.448956 0.091 Uiso 0.5 1 calc R U P . .
C8 C 0.4072(2) 0.1595(2) 0.0812(4) 0.0474(9) Uani 1 1 d . . . . .
C9 C 0.4538(2) 0.07807(18) 0.0403(4) 0.0363(8) Uani 1 1 d . . . . .
C10 C 0.4077(3) 0.000000 0.0781(5) 0.0375(10) Uani 1 2 d S T P . .
H10 H 0.344688 0.000000 0.129832 0.045 Uiso 1 2 calc R U P . .
C11 C 0.0516(4) 0.0746(3) 0.2784(9) 0.116(2) Uani 1 1 d . . . . .
H11A H 0.011259 0.126865 0.249196 0.139 Uiso 1 1 calc R U . . .
H11B H 0.072913 0.078616 0.406098 0.139 Uiso 1 1 calc R U . . .
C12 C 0.1352(4) 0.0762(3) 0.1759(9) 0.1084(19) Uani 1 1 d . . . . .
H12A H 0.175894 0.127485 0.210591 0.130 Uiso 1 1 calc R U . . .
H12B H 0.114419 0.082882 0.048339 0.130 Uiso 1 1 calc R U . . .

loop_
_atom_site_aniso_label
_atom_site_aniso_U_11
_atom_site_aniso_U_22
_atom_site_aniso_U_33
_atom_site_aniso_U_23
_atom_site_aniso_U_13
_atom_site_aniso_U_12
O1 0.043(2) 0.130(3) 0.079(3) 0.000 0.012(2) 0.000
O2 0.044(2) 0.106(3) 0.142(5) 0.000 0.028(2) 0.000
N1 0.069(2) 0.067(2) 0.058(2) -0.0042(15) -0.0006(15) 0.0191(16)
C1 0.079(3) 0.086(3) 0.033(2) -0.0050(18) -0.0119(18) 0.024(2)
C2 0.0397(19) 0.087(3) 0.0209(17) 0.0001(15) -0.0047(13) 0.0020(16)
C3 0.027(2) 0.095(4) 0.024(3) 0.000 -0.0030(17) 0.000
C4 0.034(3) 0.123(5) 0.026(3) 0.000 -0.0015(19) 0.000
C5 0.045(2) 0.163(5) 0.038(2) -0.007(3) 0.0022(17) 0.032(3)
C6 0.081(3) 0.138(4) 0.040(2) -0.022(3) -0.014(2) 0.056(3)
C7 0.130(8) 0.023(3) 0.069(6) -0.012(3) -0.058(6) 0.018(3)
C8 0.044(2) 0.058(2) 0.040(2) -0.0029(15) -0.0035(14) 0.0056(15)
C9 0.0386(17) 0.0465(18) 0.0236(16) -0.0012(12) -0.0032(12) 0.0049(12)
C10 0.029(2) 0.054(3) 0.029(2) 0.000 -0.0024(17) 0.000
C11 0.062(3) 0.129(4) 0.158(6) -0.018(4) 0.016(3) 0.004(3)
C12 0.063(3) 0.108(4) 0.156(6) 0.000(3) 0.029(3) 0.003(3)

loop_
_atom_type_symbol
_atom_type_description
_atom_type_scat_dispersion_real
_atom_type_scat_dispersion_imag
_atom_type_scat_source
C C 0.0033 0.0016 'International Tables Vol C Tables 4.2.6.8 and 6.1.1.4'
H H 0.0000 0.0000 'International Tables Vol C Tables 4.2.6.8 and 6.1.1.4'
N N 0.0061 0.0033 'International Tables Vol C Tables 4.2.6.8 and 6.1.1.4'
O O 0.0106 0.0060 'International Tables Vol C Tables 4.2.6.8 and 6.1.1.4'

loop_
_geom_angle_atom_site_label_1
_geom_angle_atom_site_label_2
_geom_angle_atom_site_label_3
_geom_angle
_geom_angle_site_symmetry_1
_geom_angle_site_symmetry_3
_geom_angle_publ_flag
C11 O1 C11 108.1(5) . 6 ?
C12 O2 C12 111.4(5) . 6 ?
C7 C1 C2 113.6(5) . . ?
C7 C1 C6 127.0(5) . . ?
C2 C1 C6 119.4(4) . . ?
C1 C2 C3 119.8(3) . . ?
C1 C2 C2 120.8(2) . 2_556 ?
C3 C2 C2 119.5(2) . 2_556 ?
C4 C3 C2 119.5(2) . 6_565 ?
C4 C3 C2 119.5(2) . . ?
C2 C3 C2 121.1(4) 6_565 . ?
C3 C4 C5 119.1(3) . . ?
C3 C4 C5 119.1(3) . 6_565 ?
C5 C4 C5 121.7(6) . 6_565 ?
C6 C5 C4 121.2(4) . . ?
C6 C5 H5 119.4 . . ?
C4 C5 H5 119.4 . . ?
C5 C6 C1 121.1(4) . . ?
C5 C6 H6 119.5 . . ?
C1 C6 H6 119.5 . . ?
C1 C7 C7 125.6(4) . 2_556 ?
C1 C7 H7 117.2 . . ?
C7 C7 H7 117.2 2_556 . ?
N1 C8 C9 178.7(3) . . ?
C10 C9 C9 120.08(19) . 2_655 ?
C10 C9 C8 120.3(3) . . ?
C9 C9 C8 119.63(17) 2_655 . ?
C9 C10 C9 119.8(4) 6 . ?
C9 C10 H10 120.1 6 . ?
C9 C10 H10 120.1 . . ?
C12 C11 O1 115.1(5) . . ?
C12 C11 H11A 108.5 . . ?
O1 C11 H11A 108.5 . . ?
C12 C11 H11B 108.5 . . ?
O1 C11 H11B 108.5 . . ?
H11A C11 H11B 107.5 . . ?
C11 C12 O2 112.8(5) . . ?
C11 C12 H12A 109.0 . . ?
O2 C12 H12A 109.0 . . ?
C11 C12 H12B 109.0 . . ?
O2 C12 H12B 109.0 . . ?
H12A C12 H12B 107.8 . . ?

loop_
_geom_bond_atom_site_label_1
_geom_bond_atom_site_label_2
_geom_bond_distance
_geom_bond_site_symmetry_2
_geom_bond_publ_flag
O1 C11 1.415(5) . ?
O1 C11 1.415(5) 6 ?
O2 C12 1.416(5) . ?
O2 C12 1.416(5) 6 ?
N1 C8 1.148(4) . ?
C1 C7 1.272(8) . ?
C1 C2 1.398(5) . ?
C1 C6 1.414(6) . ?
C2 C3 1.423(4) . ?
C2 C2 1.450(6) 2_556 ?
C3 C4 1.409(6) . ?
C4 C5 1.412(5) . ?
C4 C5 1.412(5) 6_565 ?
C5 C6 1.349(6) . ?
C5 H5 0.9500 . ?
C6 H6 0.9500 . ?
C7 C7 1.399(18) 2_556 ?
C7 H7 0.9500 . ?
C8 C9 1.439(4) . ?
C9 C10 1.385(3) . ?
C9 C9 1.408(6) 2_655 ?
C10 H10 0.9500 . ?
C11 C12 1.390(7) . ?
C11 H11A 0.9900 . ?
C11 H11B 0.9900 . ?
C12 H12A 0.9900 . ?
C12 H12B 0.9900 . ?

loop_
_geom_torsion_atom_site_label_1
_geom_torsion_atom_site_label_2
_geom_torsion_atom_site_label_3
_geom_torsion_atom_site_label_4
_geom_torsion
_geom_torsion_site_symmetry_1
_geom_torsion_site_symmetry_2
_geom_torsion_site_symmetry_3
_geom_torsion_site_symmetry_4
_geom_torsion_publ_flag
C7 C1 C2 C3 179.4(4) . . . . ?
C6 C1 C2 C3 -2.7(5) . . . . ?
C7 C1 C2 C2 0.3(6) . . . 2_556 ?
C6 C1 C2 C2 178.2(3) . . . 2_556 ?
C1 C2 C3 C4 2.2(5) . . . . ?
C2 C2 C3 C4 -178.7(4) 2_556 . . . ?
C1 C2 C3 C2 -179.6(3) . . . 6_565 ?
C2 C2 C3 C2 -0.4(6) 2_556 . . 6_565 ?
C2 C3 C4 C5 -179.6(4) 6_565 . . . ?
C2 C3 C4 C5 -1.3(6) . . . . ?
C2 C3 C4 C5 1.3(6) 6_565 . . 6_565 ?
C2 C3 C4 C5 179.6(4) . . . 6_565 ?
C3 C4 C5 C6 1.0(6) . . . . ?
C5 C4 C5 C6 -180.0(3) 6_565 . . . ?
C4 C5 C6 C1 -1.5(6) . . . . ?
C7 C1 C6 C5 179.9(5) . . . . ?
C2 C1 C6 C5 2.3(6) . . . . ?
C2 C1 C7 C7 1.6(11) . . . 2_556 ?
C6 C1 C7 C7 -176.1(7) . . . 2_556 ?
C9 C9 C10 C9 1.5(6) 2_655 . . 6 ?
C8 C9 C10 C9 -179.2(2) . . . 6 ?
C11 O1 C11 C12 52.2(9) 6 . . . ?
O1 C11 C12 O2 -53.0(8) . . . . ?
C12 O2 C12 C11 49.4(9) 6 . . . ?
